data_4022023
loop_
_publ_author_name
'Mattie S. M. Timmer'
'Bridget L. Stocker'
'Peter H. Seeberger'

_publ_contact_author_name 'Seeberger, P.H.'
_publ_section_title
;
 De Novo Synthesis of Aceric Acid and an Aceric Acid Building Block
;
_journal_name_full 'Journal of Organic Chemistry'
_journal_page_first 8294
_journal_page_last 8297
_journal_paper_doi 10.1021/jo061607m
_journal_volume 71
_journal_year 2006
_chemical_absolute_configuration syn
_chemical_compound_source synthetic
_chemical_formula_moiety 'C14 H20 O10, H2 O'
_chemical_formula_sum 'C14 H22 O11'
_chemical_formula_weight 366.32
_chemical_name_common 'Methyl aceric acid dimer'
_chemical_name_systematic
;        
Dimethyl (2S,3R,3aS,4aS,6S,7R,7aS,8aS)-3,7-dihydroxy-2,6-dimethyl-
hexahydro-1,4,5,8-tetraoxa-s-indacene-3,7-dicarboxylate
;
_space_group_IT_number 19
_symmetry_cell_setting orthorhombic
_symmetry_Int_Tables_number 19
_symmetry_space_group_name_Hall 'P 2ac 2ab'
_symmetry_space_group_name_H-M 'P 21 21 21'
_atom_sites_solution_hydrogens geom
_atom_sites_solution_primary direct
_atom_sites_solution_secondary difmap
_audit_creation_method SHELXL-97
_cell_angle_alpha 90.00
_cell_angle_beta 90.00
_cell_angle_gamma 90.00
_cell_formula_units_Z 4
_cell_length_a 7.1422(3)
_cell_length_b 11.0909(4)
_cell_length_c 21.2039(7)
_cell_measurement_reflns_used 4419
_cell_measurement_temperature 220(2)
_cell_measurement_theta_max 26.01
_cell_measurement_theta_min 2.66
_cell_volume 1679.63(11)
_computing_cell_refinement 'HKL Scalepack (Otwinowski & Minor 1997)'
_computing_data_collection 'Kappa CCD'
_computing_data_reduction 'Denzo + Scalepak (Otwinowski & Minor, 1997)'
_computing_molecular_graphics 'ORTEP (Johnson,1976)'
_computing_publication_material SHELXL97
_computing_structure_refinement 'SHELXL97 (Sheldrick, 1997)'
_computing_structure_solution 'SIR97 (Altomare et Al., 1997)'
_diffrn_ambient_temperature 220(2)
_diffrn_measured_fraction_theta_full 0.968
_diffrn_measured_fraction_theta_max 0.968
_diffrn_measurement_device_type 'Kappa CCD'
_diffrn_measurement_method CCD
_diffrn_radiation_monochromator graphite
_diffrn_radiation_type MoK\a
_diffrn_radiation_wavelength 0.7107
_diffrn_reflns_av_R_equivalents 0.0239
_diffrn_reflns_av_sigmaI/netI 0.0439
_diffrn_reflns_limit_h_max 8
_diffrn_reflns_limit_h_min -8
_diffrn_reflns_limit_k_max 13
_diffrn_reflns_limit_k_min -13
_diffrn_reflns_limit_l_max 26
_diffrn_reflns_limit_l_min -25
_diffrn_reflns_number 3137
_diffrn_reflns_theta_full 26.01
_diffrn_reflns_theta_max 26.01
_diffrn_reflns_theta_min 2.66
_diffrn_source 'fine-focus sealed tube'
_exptl_absorpt_coefficient_mu 0.127
_exptl_absorpt_correction_type none
_exptl_crystal_colour colorless
_exptl_crystal_density_diffrn 1.449
_exptl_crystal_density_method 'not measured'
_exptl_crystal_description 'Cut fragment'
_exptl_crystal_F_000 776
_exptl_crystal_recrystallization_method MeOH/H2O
_exptl_crystal_size_max 0.19
_exptl_crystal_size_mid 0.15
_exptl_crystal_size_min 0.13
_refine_diff_density_max 0.151
_refine_diff_density_min -0.146
_refine_diff_density_rms 0.032
_refine_ls_abs_structure_details 'Flack H D (1983), Acta Cryst. A39, 876-881'
_refine_ls_extinction_coef 0.022(5)
_refine_ls_extinction_expression Fc^*^=kFc[1+0.001xFc^2^\l^3^/sin(2\q)]^-1/4^
_refine_ls_extinction_method SHELXL97
_refine_ls_goodness_of_fit_ref 1.044
_refine_ls_hydrogen_treatment riding
_refine_ls_matrix_type full
_refine_ls_number_parameters 231
_refine_ls_number_reflns 1859
_refine_ls_number_restraints 0
_refine_ls_restrained_S_all 1.044
_refine_ls_R_factor_all 0.0372
_refine_ls_R_factor_gt 0.0323
_refine_ls_shift/su_max 0.001
_refine_ls_shift/su_mean 0.000
_refine_ls_structure_factor_coef Fsqd
_refine_ls_weighting_details 'calc w=1/[\s^2^(Fo^2^)+(0.0494P)^2^+0.0330P] where P=(Fo^2^+2Fc^2^)/3'
_refine_ls_weighting_scheme calc
_refine_ls_wR_factor_gt 0.0816
_refine_ls_wR_factor_ref 0.0849
_reflns_number_gt 1675
_reflns_number_total 1859
_reflns_threshold_expression >2sigma(I)
_cod_data_source_file jo061607msi20060803_021700.cif
_cod_database_code 4022023

loop_
_symmetry_equiv_pos_as_xyz
'x, y, z'
'-x+1/2, -y, z+1/2'
'-x, y+1/2, -z+1/2'
'x+1/2, -y+1/2, -z'

loop_
_atom_site_label
_atom_site_type_symbol
_atom_site_fract_x
_atom_site_fract_y
_atom_site_fract_z
_atom_site_U_iso_or_equiv
_atom_site_adp_type
_atom_site_occupancy
_atom_site_calc_flag
_atom_site_refinement_flags
C1 C 0.9572(3) 0.09544(18) 0.98907(8) 0.0285(4) Uani 1 d .
C2 C 0.8569(3) 0.14899(18) 0.93161(8) 0.0284(4) Uani 1 d .
H2A H 0.7707 0.2148 0.9440 0.022 Uiso 1 calc R
C3 C 1.0213(3) 0.19691(18) 0.89081(8) 0.0307(4) Uani 1 d .
H3A H 1.0185 0.2860 0.8885 0.032 Uiso 1 calc R
O4 O 1.1880(2) 0.15695(13) 0.91894(6) 0.0318(3) Uani 1 d .
C5 C 1.1417(3) 0.05489(17) 0.95905(9) 0.0302(4) Uani 1 d .
H5A H 1.1186 -0.0169 0.9324 0.033 Uiso 1 calc R
C6 C 1.3058(3) 0.0306(2) 1.00188(10) 0.0405(5) Uani 1 d .
H6A H 1.4172 0.0171 0.9767 0.068 Uiso 1 calc R
H6B H 1.2804 -0.0403 1.0272 0.058 Uiso 1 calc R
H6C H 1.3255 0.0995 1.0293 0.061 Uiso 1 calc R
O7 O 0.9962(2) 0.18858(12) 1.03295(6) 0.0347(3) Uani 1 d .
H7A H 0.8967 0.2212 1.0439 0.056 Uiso 1 calc R
O8 O 0.7607(2) 0.05536(12) 0.89886(6) 0.0303(3) Uani 1 d .
C9 C 0.6778(3) 0.10503(19) 0.84327(8) 0.0305(4) Uani 1 d .
H9A H 0.5767 0.1623 0.8543 0.037 Uiso 1 calc R
C10 C 0.8308(3) 0.16814(19) 0.80343(8) 0.0311(4) Uani 1 d .
H10A H 0.8066 0.2557 0.7996 0.035 Uiso 1 calc R
O11 O 1.0107(2) 0.14528(14) 0.82930(6) 0.0329(3) Uani 1 d .
O12 O 0.6075(2) 0.00912(14) 0.80776(6) 0.0370(4) Uani 1 d .
C13 C 0.7383(3) -0.01992(19) 0.75758(8) 0.0341(5) Uani 1 d .
H13A H 0.8415 -0.0698 0.7746 0.041 Uiso 1 calc R
C14 C 0.8136(3) 0.10393(18) 0.73885(9) 0.0310(4) Uani 1 d .
C15 C 0.6354(4) -0.0895(2) 0.70732(10) 0.0448(6) Uani 1 d .
H15A H 0.5941 -0.1662 0.7244 0.054 Uiso 1 calc R
H15B H 0.7183 -0.1037 0.6719 0.057 Uiso 1 calc R
H15C H 0.5275 -0.0435 0.6934 0.063 Uiso 1 calc R
O16 O 0.6801(2) 0.16263(14) 0.70114(6) 0.0368(4) Uani 1 d .
H16A H 0.7013 0.2362 0.7010 0.063 Uiso 1 calc R
C17 C 1.0045(3) 0.09496(19) 0.70607(9) 0.0336(5) Uani 1 d .
O18 O 1.0986(3) 0.00644(16) 0.70394(9) 0.0563(5) Uani 1 d .
O19 O 1.0509(2) 0.20049(15) 0.68063(7) 0.0407(4) Uani 1 d .
C20 C 1.2298(4) 0.2051(3) 0.64894(11) 0.0534(7) Uani 1 d .
H20A H 1.3287 0.1869 0.6788 0.092 Uiso 1 calc R
H20B H 1.2491 0.2852 0.6317 0.109 Uiso 1 calc R
H20C H 1.2317 0.1465 0.6150 0.128 Uiso 1 calc R
C21 C 0.8389(3) 0.00027(19) 1.02196(8) 0.0322(5) Uani 1 d .
O22 O 0.8908(3) -0.11221(14) 1.00872(7) 0.0471(4) Uani 1 d .
C23 C 0.7832(6) -0.2051(2) 1.04066(12) 0.0683(10) Uani 1 d .
H23A H 0.7606 -0.1809 1.0840 0.107 Uiso 1 calc R
H23B H 0.8527 -0.2802 1.0401 0.134 Uiso 1 calc R
H23C H 0.6645 -0.2161 1.0192 0.135 Uiso 1 calc R
O24 O 0.7143(3) 0.02674(16) 1.05699(7) 0.0441(4) Uani 1 d .
O25 O 1.2628(2) -0.10212(15) 0.82755(7) 0.0449(4) Uani 1 d .
H25A H 1.3624 -0.0639 0.8239 0.075 Uiso 1 calc R
H25B H 1.1832 -0.0550 0.8069 0.116 Uiso 1 calc R

loop_
_atom_site_aniso_label
_atom_site_aniso_U_11
_atom_site_aniso_U_22
_atom_site_aniso_U_33
_atom_site_aniso_U_23
_atom_site_aniso_U_13
_atom_site_aniso_U_12
C1 0.0281(10) 0.0273(9) 0.0302(9) -0.0062(8) -0.0017(8) -0.0025(8)
C2 0.0252(10) 0.0277(10) 0.0324(8) -0.0034(8) -0.0001(8) -0.0012(8)
C3 0.0272(10) 0.0303(10) 0.0344(9) -0.0002(8) -0.0028(8) -0.0023(9)
O4 0.0234(7) 0.0345(7) 0.0376(7) 0.0041(6) -0.0022(6) -0.0029(6)
C5 0.0295(11) 0.0256(9) 0.0354(9) -0.0007(8) -0.0014(8) 0.0013(8)
C6 0.0358(12) 0.0371(12) 0.0486(11) -0.0015(9) -0.0095(10) 0.0042(10)
O7 0.0322(8) 0.0318(7) 0.0400(7) -0.0124(6) -0.0016(7) -0.0010(6)
O8 0.0290(7) 0.0324(7) 0.0296(6) -0.0012(5) -0.0022(6) -0.0066(6)
C9 0.0255(10) 0.0358(10) 0.0303(8) -0.0024(8) -0.0025(8) -0.0026(9)
C10 0.0252(10) 0.0342(10) 0.0340(9) -0.0017(8) -0.0020(8) -0.0003(9)
O11 0.0250(7) 0.0425(8) 0.0311(6) 0.0007(6) 0.0007(6) -0.0021(7)
O12 0.0316(8) 0.0471(9) 0.0322(6) -0.0043(6) 0.0021(6) -0.0112(7)
C13 0.0333(11) 0.0366(11) 0.0324(9) 0.0004(8) -0.0006(9) -0.0022(10)
C14 0.0293(10) 0.0320(10) 0.0317(8) 0.0018(8) -0.0029(9) 0.0018(9)
C15 0.0541(15) 0.0432(12) 0.0370(10) -0.0057(9) 0.0015(11) -0.0084(12)
O16 0.0310(8) 0.0412(8) 0.0383(7) 0.0034(7) -0.0064(6) 0.0044(7)
C17 0.0316(11) 0.0369(11) 0.0323(9) -0.0006(8) -0.0019(9) 0.0013(10)
O18 0.0445(11) 0.0471(10) 0.0772(11) 0.0068(9) 0.0154(9) 0.0136(9)
O19 0.0350(9) 0.0423(9) 0.0446(8) 0.0049(7) 0.0083(7) -0.0016(7)
C20 0.0447(15) 0.0628(16) 0.0528(12) -0.0078(12) 0.0165(13) -0.0137(13)
C21 0.0333(11) 0.0352(11) 0.0281(8) -0.0012(8) -0.0061(9) -0.0036(9)
O22 0.0656(12) 0.0301(8) 0.0458(8) -0.0037(7) 0.0133(9) -0.0094(8)
C23 0.104(3) 0.0385(13) 0.0625(14) 0.0026(12) 0.0263(18) -0.0263(17)
O24 0.0382(10) 0.0516(10) 0.0424(7) 0.0045(7) 0.0058(7) 0.0003(8)
O25 0.0352(9) 0.0395(8) 0.0601(9) 0.0011(7) 0.0031(8) -0.0038(7)

loop_
_atom_type_symbol
_atom_type_description
_atom_type_scat_dispersion_real
_atom_type_scat_dispersion_imag
_atom_type_scat_source
C C 0.0033 0.0016 'International Tables Vol C Tables 4.2.6.8 and 6.1.1.4'
H H 0.0000 0.0000 'International Tables Vol C Tables 4.2.6.8 and 6.1.1.4'
O O 0.0106 0.0060 'International Tables Vol C Tables 4.2.6.8 and 6.1.1.4'

loop_
_geom_angle_atom_site_label_1
_geom_angle_atom_site_label_2
_geom_angle_atom_site_label_3
_geom_angle
O7 C1 C21 108.28(14)
O7 C1 C5 108.55(16)
C21 C1 C5 117.70(17)
O7 C1 C2 109.32(16)
C21 C1 C2 111.93(17)
C5 C1 C2 100.69(14)
O8 C2 C1 109.28(16)
O8 C2 C3 110.02(14)
C1 C2 C3 102.82(16)
O4 C3 O11 107.89(16)
O4 C3 C2 107.26(14)
O11 C3 C2 109.37(16)
C3 O4 C5 107.57(15)
O4 C5 C6 108.35(17)
O4 C5 C1 102.13(15)
C6 C5 C1 118.11(16)
C2 O8 C9 108.70(15)
O12 C9 O8 107.45(16)
O12 C9 C10 107.69(14)
O8 C9 C10 109.39(17)
O11 C10 C14 109.34(17)
O11 C10 C9 110.30(15)
C14 C10 C9 102.64(16)
C10 O11 C3 109.27(15)
C9 O12 C13 109.43(16)
O12 C13 C15 108.54(19)
O12 C13 C14 102.57(16)
C15 C13 C14 116.65(16)
O16 C14 C13 108.99(17)
O16 C14 C17 112.08(15)
C13 C14 C17 111.87(17)
O16 C14 C10 110.12(17)
C13 C14 C10 102.21(15)
C17 C14 C10 111.12(17)
O18 C17 O19 124.7(2)
O18 C17 C14 124.9(2)
O19 C17 C14 110.37(18)
C17 O19 C20 116.1(2)
O24 C21 O22 124.6(2)
O24 C21 C1 121.86(19)
O22 C21 C1 113.51(18)
C21 O22 C23 114.8(2)

loop_
_geom_bond_atom_site_label_1
_geom_bond_atom_site_label_2
_geom_bond_distance
C1 O7 1.418(2)
C1 C21 1.521(3)
C1 C5 1.531(3)
C1 C2 1.533(3)
C2 O8 1.426(2)
C2 C3 1.553(3)
C3 O4 1.403(2)
C3 O11 1.427(2)
O4 C5 1.454(2)
C5 C6 1.507(3)
O8 C9 1.429(2)
C9 O12 1.397(2)
C9 C10 1.548(3)
C10 O11 1.420(3)
C10 C14 1.548(3)
O12 C13 1.452(2)
C13 C15 1.507(3)
C13 C14 1.528(3)
C14 O16 1.405(2)
C14 C17 1.534(3)
C17 O18 1.190(3)
C17 O19 1.331(3)
O19 C20 1.444(3)
C21 O24 1.196(3)
C21 O22 1.331(3)
O22 C23 1.452(3)

loop_
_geom_torsion_atom_site_label_1
_geom_torsion_atom_site_label_2
_geom_torsion_atom_site_label_3
_geom_torsion_atom_site_label_4
_geom_torsion
O7 C1 C2 O8 -159.74(15)
C21 C1 C2 O8 -39.8(2)
C5 C1 C2 O8 86.10(18)
O7 C1 C2 C3 83.41(18)
C21 C1 C2 C3 -156.62(16)
C5 C1 C2 C3 -30.75(18)
O8 C2 C3 O4 -108.47(17)
C1 C2 C3 O4 7.85(19)
O8 C2 C3 O11 8.3(2)
C1 C2 C3 O11 124.61(16)
O11 C3 O4 C5 -97.44(16)
C2 C3 O4 C5 20.29(19)
C3 O4 C5 C6 -165.81(16)
C3 O4 C5 C1 -40.43(17)
O7 C1 C5 O4 -71.45(17)
C21 C1 C5 O4 165.19(15)
C2 C1 C5 O4 43.29(17)
O7 C1 C5 C6 47.2(2)
C21 C1 C5 C6 -76.1(2)
C2 C1 C5 C6 161.97(18)
C1 C2 O8 C9 -176.35(16)
C3 C2 O8 C9 -64.2(2)
C2 O8 C9 O12 171.84(15)
C2 O8 C9 C10 55.2(2)
O12 C9 C10 O11 -109.09(17)
O8 C9 C10 O11 7.4(2)
O12 C9 C10 C14 7.3(2)
O8 C9 C10 C14 123.81(16)
C14 C10 O11 C3 -175.71(16)
C9 C10 O11 C3 -63.6(2)
O4 C3 O11 C10 170.82(15)
C2 C3 O11 C10 54.47(19)
O8 C9 O12 C13 -99.76(18)
C10 C9 O12 C13 18.0(2)
C9 O12 C13 C15 -160.13(17)
C9 O12 C13 C14 -36.11(19)
O12 C13 C14 O16 -77.90(18)
C15 C13 C14 O16 40.5(3)
O12 C13 C14 C17 157.59(15)
C15 C13 C14 C17 -84.0(2)
O12 C13 C14 C10 38.63(19)
C15 C13 C14 C10 157.1(2)
O11 C10 C14 O16 -155.05(16)
C9 C10 C14 O16 87.85(19)
O11 C10 C14 C13 89.24(19)
C9 C10 C14 C13 -27.9(2)
O11 C10 C14 C17 -30.2(2)
C9 C10 C14 C17 -147.35(17)
O16 C14 C17 O18 -134.1(2)
C13 C14 C17 O18 -11.3(3)
C10 C14 C17 O18 102.2(3)
O16 C14 C17 O19 46.3(2)
C13 C14 C17 O19 169.09(17)
C10 C14 C17 O19 -77.4(2)
O18 C17 O19 C20 -0.5(3)
C14 C17 O19 C20 179.09(16)
O7 C1 C21 O24 41.3(3)
C5 C1 C21 O24 164.79(18)
C2 C1 C21 O24 -79.3(2)
O7 C1 C21 O22 -137.45(18)
C5 C1 C21 O22 -14.0(2)
C2 C1 C21 O22 102.0(2)
O24 C21 O22 C23 -0.1(3)
C1 C21 O22 C23 178.6(2)

loop_
_cod_related_entry_id
_cod_related_entry_database
_cod_related_entry_code
1 ChemSpider 21194254
